data_7241489
loop_
_publ_author_name
'Tan, Davin'
'Ng, Zi Xuan'
'Ganguly, Rakesh'
'Li, Yongxin'
'Soo, Han Sen'
'Mohamed, Sharmarke'
'Garc\'ia, Felipe'

_publ_section_title
;
 Investigating the solid-state assembly of pharmaceutically-relevant
 N,N-dimethyl-O-thiocarbamates in the absence of labile hydrogen bonds
;
_journal_name_full CrystEngComm
_journal_paper_doi 10.1039/D0CE01336F
_journal_year 2020
_chemical_formula_sum 'C19 H17 N O S'
_chemical_formula_weight 307.39
_space_group_crystal_system monoclinic
_space_group_IT_number 14
_space_group_name_Hall '-P 2ybc'
_space_group_name_H-M_alt 'P 1 21/c 1'
_atom_sites_solution_hydrogens geom
_atom_sites_solution_primary dual
_audit_update_record
;
2018-03-21 deposited with the CCDC.	2020-10-30 downloaded from the CCDC.
;
_cell_angle_alpha 90
_cell_angle_beta 117.231(4)
_cell_angle_gamma 90
_cell_formula_units_Z 4
_cell_length_a 17.044(2)
_cell_length_b 5.7630(7)
_cell_length_c 18.072(2)
_cell_measurement_reflns_used 2157
_cell_measurement_temperature 100.(2)
_cell_measurement_theta_max 26.1226
_cell_measurement_theta_min 2.5350
_cell_volume 1578.4(3)
_computing_cell_refinement 'SAINT V8.38A (Bruker AXS Inc., 2017)'
_computing_data_collection 'APEX3 (Bruker AXS Inc., 2017)'
_computing_data_reduction 'SAINT V8.38A (Bruker AXS Inc., 2017)'
_computing_publication_material 'APEX3 (Bruker AXS Inc., 2017)'
_computing_structure_refinement 'SHELXL-2016/6 (Sheldrick, 2016)'
_computing_structure_solution 'XS, VERSION 2013/1'
_diffrn_ambient_temperature 100.(2)
_diffrn_detector_area_resol_mean 7.4074
_diffrn_measured_fraction_theta_full 0.996
_diffrn_measured_fraction_theta_max 0.996
_diffrn_measurement_device_type 'Photon II CPADs detector'
_diffrn_measurement_method 'phi and omega scans'
_diffrn_radiation_monochromator 'Multilayer Mirror'
_diffrn_radiation_type MoK\a
_diffrn_radiation_wavelength 0.71073
_diffrn_reflns_av_R_equivalents 0.1042
_diffrn_reflns_av_unetI/netI 0.1026
_diffrn_reflns_limit_h_max 21
_diffrn_reflns_limit_h_min -20
_diffrn_reflns_limit_k_max 7
_diffrn_reflns_limit_k_min -7
_diffrn_reflns_limit_l_max 22
_diffrn_reflns_limit_l_min -22
_diffrn_reflns_number 11516
_diffrn_reflns_theta_full 26.41
_diffrn_reflns_theta_max 26.41
_diffrn_reflns_theta_min 2.69
_diffrn_source 'Incoatec microfocus source'
_diffrn_source_type 'Bruker D8 Quest'
_exptl_absorpt_coefficient_mu 0.206
_exptl_absorpt_correction_T_max 1.00
_exptl_absorpt_correction_T_min 0.54
_exptl_absorpt_correction_type multi-scan
_exptl_absorpt_process_details
;
SADABS-2016/2 - Bruker AXS area detector scaling and absorption correction
;
_exptl_crystal_colour colourless
_exptl_crystal_density_diffrn 1.294
_exptl_crystal_density_method 'not measured'
_exptl_crystal_description plate
_exptl_crystal_F_000 648
_exptl_crystal_size_max 0.420
_exptl_crystal_size_mid 0.280
_exptl_crystal_size_min 0.020
_refine_diff_density_max 1.130
_refine_diff_density_min -1.062
_refine_ls_extinction_method none
_refine_ls_goodness_of_fit_ref 1.016
_refine_ls_hydrogen_treatment constr
_refine_ls_matrix_type full
_refine_ls_number_parameters 201
_refine_ls_number_reflns 3228
_refine_ls_number_restraints 0
_refine_ls_restrained_S_all 1.016
_refine_ls_R_factor_all 0.1248
_refine_ls_R_factor_gt 0.0903
_refine_ls_shift/su_max 0.000
_refine_ls_shift/su_mean 0.000
_refine_ls_structure_factor_coef Fsqd
_refine_ls_weighting_details 'w=1/[\s^2^(Fo^2^)+(0.1470P)^2^] where P=(Fo^2^+2Fc^2^)/3'
_refine_ls_weighting_scheme calc
_refine_ls_wR_factor_gt 0.2083
_refine_ls_wR_factor_ref 0.2399
_reflns_number_gt 2163
_reflns_number_total 3228
_reflns_threshold_expression 'I > 2\s(I)'
_cod_data_source_file d0ce01336f2.cif
_cod_data_source_block fg916m
_cod_depositor_comments
;
The following automatic conversions were performed:

data item '_exptl_absorpt_correction_type' value 'Multi-Scan' was
changed to 'multi-scan' in accordance with the
/home/data/users/saulius/crontab/automatic-downloads/rss-feeds/RSC/lib/dictionaries/cif_core.dic
dictionary named 'cif_core.dic' version 2.4.2 last updated on
2011-04-26.

Automatic conversion script
Id: cif_fix_values 7556 2019-12-06 15:28:31Z antanas 
;
_cod_database_code 7241489

loop_
_space_group_symop_operation_xyz
'x, y, z'
'-x, y+1/2, -z+1/2'
'-x, -y, -z'
'x, -y-1/2, z-1/2'

loop_
_atom_site_type_symbol
_atom_site_label
_atom_site_fract_x
_atom_site_fract_y
_atom_site_fract_z
_atom_site_U_iso_or_equiv
_atom_site_adp_type
_atom_site_calc_flag
_atom_site_refinement_flags_adp
_atom_site_refinement_flags_occupancy
_atom_site_refinement_flags_posn
_atom_site_occupancy
_atom_site_disorder_assembly
_atom_site_disorder_group
C C1 0.2836(2) 0.5192(6) 0.5629(2) 0.0190(8) Uani d . . . 1 . .
C C2 0.4427(3) 0.5154(8) 0.6506(3) 0.0328(10) Uani d . . . 1 . .
H H2A 0.456055 0.462607 0.606017 0.049 Uiso calc U . R 1 . .
H H2B 0.485665 0.448967 0.703683 0.049 Uiso calc U . R 1 . .
H H2C 0.445951 0.685107 0.653958 0.049 Uiso calc U . R 1 . .
C C3 0.3434(2) 0.2898(6) 0.6917(2) 0.0212(8) Uani d . . . 1 . .
C C4 0.3761(2) 0.3610(6) 0.7735(2) 0.0210(8) Uani d . . . 1 . .
H H4 0.403802 0.508425 0.789391 0.025 Uiso calc U . R 1 . .
C C5 0.3693(3) 0.2205(6) 0.8332(2) 0.0222(8) Uani d . . . 1 . .
C C6 0.4059(3) 0.2997(7) 0.9224(2) 0.0307(10) Uani d . . . 1 . .
H H6A 0.469197 0.265417 0.951831 0.046 Uiso calc U . R 1 . .
H H6B 0.375571 0.21804 0.949489 0.046 Uiso calc U . R 1 . .
H H6C 0.396768 0.46723 0.923836 0.046 Uiso calc U . R 1 . .
C C7 0.3280(3) 0.0061(6) 0.8079(2) 0.0227(8) Uani d . . . 1 . .
H H7 0.321977 -0.092218 0.847148 0.027 Uiso calc U . R 1 . .
C C8 0.2956(3) -0.0656(6) 0.7258(2) 0.0236(8) Uani d . . . 1 . .
H H8 0.267624 -0.212516 0.709689 0.028 Uiso calc U . R 1 . .
C C9 0.3034(3) 0.0729(6) 0.6674(2) 0.0225(8) Uani d . . . 1 . .
H H9 0.281857 0.021625 0.61149 0.027 Uiso calc U . R 1 . .
C C10 0.1269(2) 0.4919(6) 0.4893(2) 0.0204(8) Uani d . . . 1 . .
C C11 0.0920(2) 0.3315(6) 0.4274(2) 0.0182(8) Uani d . . . 1 . .
H H11 0.123678 0.194085 0.429407 0.022 Uiso calc U . R 1 . .
C C12 0.0071(2) 0.3732(6) 0.3596(2) 0.0188(8) Uani d . . . 1 . .
C C13 -0.0330(3) 0.2137(6) 0.2929(2) 0.0204(8) Uani d . . . 1 . .
H H13 -0.003571 0.073016 0.293685 0.024 Uiso calc U . R 1 . .
C C14 -0.1136(3) 0.2604(6) 0.2275(2) 0.0230(8) Uani d . . . 1 . .
H H14 -0.139095 0.153641 0.182631 0.028 Uiso calc U . R 1 . .
C C15 -0.1591(3) 0.4648(6) 0.2262(2) 0.0221(8) Uani d . . . 1 . .
H H15 -0.215095 0.495195 0.18058 0.027 Uiso calc U . R 1 . .
C C16 -0.1229(2) 0.6210(6) 0.2905(2) 0.0215(8) Uani d . . . 1 . .
H H16 -0.154416 0.758206 0.289276 0.026 Uiso calc U . R 1 . .
C C17 -0.0388(2) 0.5789(6) 0.3590(2) 0.0188(8) Uani d . . . 1 . .
C C18 0.0011(3) 0.7387(6) 0.4256(2) 0.0216(8) Uani d . . . 1 . .
H H18 -0.029088 0.87737 0.425352 0.026 Uiso calc U . R 1 . .
C C19 0.0827(3) 0.6957(6) 0.4902(2) 0.0227(8) Uani d . . . 1 . .
H H19 0.108822 0.802426 0.53504 0.027 Uiso calc U . R 1 . .
N N1 0.3531(2) 0.4393(5) 0.63265(18) 0.0204(7) Uani d . . . 1 . .
O O1 0.20747(17) 0.4409(4) 0.55989(15) 0.0231(6) Uani d . . . 1 . .
S S1 0.29030(7) 0.69061(16) 0.49283(6) 0.0243(3) Uani d . . . 1 . .

loop_
_atom_site_aniso_label
_atom_site_aniso_U_11
_atom_site_aniso_U_22
_atom_site_aniso_U_33
_atom_site_aniso_U_12
_atom_site_aniso_U_13
_atom_site_aniso_U_23
C1 0.0125(19) 0.0201(18) 0.0223(19) -0.0028(13) 0.0062(16) -0.0035(14)
C2 0.017(2) 0.048(3) 0.030(2) -0.0087(17) 0.0081(18) 0.0058(18)
C3 0.0151(19) 0.0249(19) 0.0247(19) 0.0037(14) 0.0099(16) 0.0015(15)
C4 0.0144(19) 0.0225(19) 0.026(2) 0.0034(13) 0.0095(16) -0.0016(14)
C5 0.0157(19) 0.028(2) 0.0236(19) 0.0068(15) 0.0096(16) 0.0017(15)
C6 0.031(2) 0.038(2) 0.022(2) 0.0017(18) 0.0120(18) -0.0003(17)
C7 0.019(2) 0.0240(19) 0.029(2) 0.0046(14) 0.0143(17) 0.0040(15)
C8 0.017(2) 0.0217(18) 0.032(2) 0.0019(14) 0.0111(17) 0.0001(15)
C9 0.021(2) 0.0219(19) 0.027(2) 0.0040(15) 0.0126(17) -0.0026(15)
C10 0.0125(19) 0.0279(19) 0.0221(19) 0.0003(14) 0.0091(16) 0.0058(15)
C11 0.0170(19) 0.0182(17) 0.0225(18) 0.0029(13) 0.0116(16) 0.0036(14)
C12 0.018(2) 0.0220(18) 0.0213(18) 0.0027(14) 0.0135(16) 0.0034(14)
C13 0.020(2) 0.0191(18) 0.025(2) 0.0006(14) 0.0133(17) 0.0019(14)
C14 0.019(2) 0.0281(19) 0.0227(19) -0.0016(15) 0.0104(17) -0.0004(15)
C15 0.015(2) 0.027(2) 0.026(2) -0.0018(14) 0.0107(16) -0.0006(15)
C16 0.017(2) 0.0241(19) 0.029(2) 0.0031(14) 0.0151(17) 0.0032(15)
C17 0.019(2) 0.0188(17) 0.0256(19) 0.0015(14) 0.0164(16) 0.0046(14)
C18 0.019(2) 0.0226(18) 0.028(2) 0.0019(14) 0.0151(17) 0.0032(15)
C19 0.022(2) 0.0260(19) 0.0235(19) -0.0016(15) 0.0133(17) -0.0017(15)
N1 0.0119(16) 0.0268(16) 0.0223(16) -0.0018(12) 0.0077(13) 0.0038(13)
O1 0.0137(14) 0.0319(14) 0.0234(14) 0.0003(10) 0.0082(12) 0.0056(11)
S1 0.0222(6) 0.0308(6) 0.0228(5) -0.0037(4) 0.0129(4) 0.0023(4)

loop_
_atom_type_symbol
_atom_type_description
_atom_type_scat_dispersion_real
_atom_type_scat_dispersion_imag
_atom_type_scat_source
C C 0.0033 0.0016 'International Tables Vol C Tables 4.2.6.8 and 6.1.1.4'
H H 0.0000 0.0000 'International Tables Vol C Tables 4.2.6.8 and 6.1.1.4'
N N 0.0061 0.0033 'International Tables Vol C Tables 4.2.6.8 and 6.1.1.4'
O O 0.0106 0.0060 'International Tables Vol C Tables 4.2.6.8 and 6.1.1.4'
S S 0.1246 0.1234 'International Tables Vol C Tables 4.2.6.8 and 6.1.1.4'

loop_
_geom_angle_atom_site_label_1
_geom_angle_atom_site_label_2
_geom_angle_atom_site_label_3
_geom_angle_site_symmetry_1
_geom_angle_site_symmetry_3
_geom_angle
_geom_angle_publ_flag
O1 C1 N1 . . 109.8(3) ?
O1 C1 S1 . . 124.8(3) ?
N1 C1 S1 . . 125.4(3) ?
C4 C3 C9 . . 120.3(3) ?
C4 C3 N1 . . 119.2(3) ?
C9 C3 N1 . . 120.5(3) ?
C3 C4 C5 . . 121.2(3) ?
C7 C5 C4 . . 118.0(3) ?
C7 C5 C6 . . 121.3(3) ?
C4 C5 C6 . . 120.7(3) ?
C8 C7 C5 . . 120.7(3) ?
C9 C8 C7 . . 121.1(3) ?
C8 C9 C3 . . 118.8(3) ?
C11 C10 C19 . . 123.0(4) ?
C11 C10 O1 . . 118.7(3) ?
C19 C10 O1 . . 118.0(3) ?
C10 C11 C12 . . 118.9(3) ?
C17 C12 C13 . . 119.1(3) ?
C17 C12 C11 . . 119.2(3) ?
C13 C12 C11 . . 121.8(3) ?
C14 C13 C12 . . 120.6(3) ?
C13 C14 C15 . . 120.5(4) ?
C16 C15 C14 . . 120.4(4) ?
C15 C16 C17 . . 120.5(3) ?
C12 C17 C18 . . 119.1(3) ?
C12 C17 C16 . . 118.9(3) ?
C18 C17 C16 . . 122.0(3) ?
C19 C18 C17 . . 120.9(3) ?
C18 C19 C10 . . 118.9(3) ?
C1 N1 C3 . . 123.1(3) ?
C1 N1 C2 . . 118.6(3) ?
C3 N1 C2 . . 118.3(3) ?
C1 O1 C10 . . 119.0(3) ?

loop_
_geom_bond_atom_site_label_1
_geom_bond_atom_site_label_2
_geom_bond_site_symmetry_2
_geom_bond_distance
_geom_bond_publ_flag
C1 O1 . 1.352(4) ?
C1 N1 . 1.355(5) ?
C1 S1 . 1.650(4) ?
C2 N1 . 1.476(5) ?
C3 C4 . 1.381(5) ?
C3 C9 . 1.395(5) ?
C3 N1 . 1.440(5) ?
C4 C5 . 1.396(5) ?
C5 C7 . 1.391(5) ?
C5 C6 . 1.509(5) ?
C7 C8 . 1.387(5) ?
C8 C9 . 1.378(5) ?
C10 C11 . 1.359(5) ?
C10 C19 . 1.400(5) ?
C10 O1 . 1.413(4) ?
C11 C12 . 1.426(5) ?
C12 C17 . 1.418(5) ?
C12 C13 . 1.418(5) ?
C13 C14 . 1.368(5) ?
C14 C15 . 1.404(5) ?
C15 C16 . 1.373(5) ?
C16 C17 . 1.422(5) ?
C17 C18 . 1.418(5) ?
C18 C19 . 1.368(5) ?
